data_2209574
loop_
_publ_author_name
'Jumal, Juliana.'
'Yamin, Bohari M.'

_publ_section_title
;
 2-Anilino-4,5-dimethyl-1,3-thiazole
;
_journal_coeditor_code KJ2013
_journal_issue 7
_journal_name_full 'Acta Crystallographica Section E'
_journal_page_first o2893
_journal_page_last o2894
_journal_paper_doi 10.1107/S1600536806022379
_journal_volume 62
_journal_year 2006
_chemical_formula_iupac 'C11 H12 N2 S'
_chemical_formula_moiety 'C11 H12 N2 S'
_chemical_formula_sum 'C11 H12 N2 S'
_chemical_formula_weight 204.29
_chemical_name_systematic
;
2-Anilino-4,5-dimethyl-1,3-thiazole
;
_space_group_IT_number 15
_symmetry_cell_setting monoclinic
_symmetry_space_group_name_Hall '-C 2yc'
_symmetry_space_group_name_H-M 'C 1 2/c 1'
_atom_sites_solution_hydrogens geom
_atom_sites_solution_primary direct
_atom_sites_solution_secondary difmap
_audit_creation_method SHELXL-97
_cell_angle_alpha 90.00
_cell_angle_beta 102.535(5)
_cell_angle_gamma 90.00
_cell_formula_units_Z 8
_cell_length_a 21.697(6)
_cell_length_b 7.860(2)
_cell_length_c 12.617(3)
_cell_measurement_reflns_used 1838
_cell_measurement_temperature 298(2)
_cell_measurement_theta_max 27.0
_cell_measurement_theta_min 2.7
_cell_volume 2100.4(9)
_computing_cell_refinement 'SAINT (Bruker, 2000)'
_computing_data_collection 'SMART (Bruker, 2000)'
_computing_data_reduction SAINT
_computing_molecular_graphics 'SHELXTL (Sheldrick, 1997b)'
_computing_publication_material 'SHELXTL, PARST (Nardelli, 1995) and PLATON (Spek, 2003)'
_computing_structure_refinement 'SHELXL97 (Sheldrick, 1997a)'
_computing_structure_solution 'SHELXS97 (Sheldrick, 1997a)'
_diffrn_ambient_temperature 298(2)
_diffrn_detector_area_resol_mean 83.66
_diffrn_measured_fraction_theta_full 0.99
_diffrn_measured_fraction_theta_max 0.99
_diffrn_measurement_device_type 'Bruker SMART APEX CCD area-detector'
_diffrn_measurement_method \w
_diffrn_radiation_monochromator graphite
_diffrn_radiation_source 'fine-focus sealed tube'
_diffrn_radiation_type MoK\a
_diffrn_radiation_wavelength 0.71073
_diffrn_reflns_av_R_equivalents 0.0249
_diffrn_reflns_av_sigmaI/netI 0.0317
_diffrn_reflns_limit_h_max 27
_diffrn_reflns_limit_h_min -27
_diffrn_reflns_limit_k_max 10
_diffrn_reflns_limit_k_min -10
_diffrn_reflns_limit_l_max 12
_diffrn_reflns_limit_l_min -16
_diffrn_reflns_number 6033
_diffrn_reflns_theta_full 27.0
_diffrn_reflns_theta_max 27.0
_diffrn_reflns_theta_min 2.7
_diffrn_standards_number 0
_exptl_absorpt_coefficient_mu 0.269
_exptl_absorpt_correction_T_max 0.958
_exptl_absorpt_correction_T_min 0.879
_exptl_absorpt_correction_type multi-scan
_exptl_absorpt_process_details '(SADABS; Bruker, 2000)'
_exptl_crystal_colour colourless
_exptl_crystal_density_diffrn 1.292
_exptl_crystal_density_method 'not measured'
_exptl_crystal_description block
_exptl_crystal_F_000 864
_exptl_crystal_size_max 0.49
_exptl_crystal_size_mid 0.20
_exptl_crystal_size_min 0.16
_refine_diff_density_max 0.16
_refine_diff_density_min -0.16
_refine_ls_extinction_method none
_refine_ls_goodness_of_fit_ref 1.02
_refine_ls_hydrogen_treatment constr
_refine_ls_matrix_type full
_refine_ls_number_parameters 129
_refine_ls_number_reflns 2276
_refine_ls_number_restraints 0
_refine_ls_restrained_S_all 1.02
_refine_ls_R_factor_all 0.065
_refine_ls_R_factor_gt 0.044
_refine_ls_shift/su_max 0.000
_refine_ls_shift/su_mean 0.000
_refine_ls_structure_factor_coef Fsqd
_refine_ls_weighting_details 'calc w=1/[\s^2^(Fo^2^)+(0.0623P)^2^+0.7325P] where P=(Fo^2^+2Fc^2^)/3'
_refine_ls_weighting_scheme calc
_refine_ls_wR_factor_gt 0.109
_refine_ls_wR_factor_ref 0.120
_reflns_number_gt 1694
_reflns_number_total 2276
_reflns_threshold_expression I>2\s(I)
_cod_data_source_file kj2013.cif
_cod_data_source_block I
_cod_depositor_comments
;
The following automatic conversions were performed:
'_symmetry_cell_setting' value 'Monoclinic' changed to 'monoclinic'
according to '/home/saulius/struct/CIF-dictionaries/cif_core.dic'
dictionary named 'cif_core.dic' version 2.4.1 from 2010-06-29.

Automatic conversion script
Id: cif_fix_enum 1527 2010-12-29 10:47:43Z saulius 

The following automatic conversions were performed:

'_symmetry_cell_setting' value 'Monoclinic' changed to 'monoclinic'
according to /home/saulius/struct/CIF-dictionaries/cif_core.dic
dictionary named 'cif_core.dic' version 2.4.1 from 2010-06-29.

Automatic conversion script
Id: cif_fix_values 1715 2011-07-08 13:25:40Z adriana 
;
_cod_original_cell_volume 2100.6(9)
_cod_original_sg_symbol_H-M 'C 2/c'
_cod_database_code 2209574
_cod_database_fobs_code 2209574

loop_
_symmetry_equiv_pos_as_xyz
'x, y, z'
'-x, y, -z+1/2'
'x+1/2, y+1/2, z'
'-x+1/2, y+1/2, -z+1/2'
'-x, -y, -z'
'x, -y, z-1/2'
'-x+1/2, -y+1/2, -z'
'x+1/2, -y+1/2, z-1/2'

loop_
_atom_site_type_symbol
_atom_site_label
_atom_site_fract_x
_atom_site_fract_y
_atom_site_fract_z
_atom_site_U_iso_or_equiv
_atom_site_adp_type
_atom_site_calc_flag
_atom_site_refinement_flags
_atom_site_occupancy
S S1 0.47184(2) 0.22525(7) 0.53729(4) 0.0502(2) Uani d . 1
N N1 0.43310(8) 0.1742(2) 0.31612(13) 0.0520(5) Uani d . 1
H H1A 0.4420 0.1959 0.2543 0.062 Uiso calc R 1
N N2 0.53299(7) 0.2768(2) 0.38845(13) 0.0469(4) Uani d . 1
C C1 0.34436(10) 0.0795(3) 0.39428(18) 0.0621(6) Uani d . 1
H H1 0.3625 0.1236 0.4623 0.075 Uiso calc R 1
C C2 0.28684(11) -0.0025(4) 0.3779(2) 0.0766(8) Uani d . 1
H H2 0.2671 -0.0149 0.4360 0.092 Uiso calc R 1
C C3 0.25826(12) -0.0657(4) 0.2796(2) 0.0741(7) Uani d . 1
H H3 0.2192 -0.1193 0.2697 0.089 Uiso calc R 1
C C4 0.28811(11) -0.0488(3) 0.1951(2) 0.0688(7) Uani d . 1
H H4 0.2692 -0.0921 0.1272 0.083 Uiso calc R 1
C C5 0.34559(10) 0.0311(3) 0.20912(17) 0.0544(5) Uani d . 1
H H5 0.3650 0.0419 0.1506 0.065 Uiso calc R 1
C C6 0.37495(9) 0.0960(3) 0.30941(16) 0.0456(5) Uani d . 1
C C7 0.47867(9) 0.2227(2) 0.40357(16) 0.0428(4) Uani d . 1
C C8 0.57164(9) 0.3268(3) 0.48614(17) 0.0470(5) Uani d . 1
C C9 0.63545(10) 0.3956(3) 0.4835(2) 0.0658(6) Uani d . 1
H H9A 0.6309 0.4974 0.4404 0.099 Uiso calc R 1
H H9B 0.6586 0.3125 0.4523 0.099 Uiso calc R 1
H H9C 0.6578 0.4213 0.5561 0.099 Uiso calc R 1
C C10 0.54743(9) 0.3085(3) 0.57466(16) 0.0487(5) Uani d . 1
C C11 0.57543(11) 0.3512(3) 0.69056(17) 0.0663(6) Uani d . 1
H H11A 0.6190 0.3815 0.6979 0.100 Uiso calc R 1
H H11B 0.5723 0.2543 0.7355 0.100 Uiso calc R 1
H H11C 0.5529 0.4452 0.7127 0.100 Uiso calc R 1

loop_
_atom_site_aniso_label
_atom_site_aniso_U_11
_atom_site_aniso_U_22
_atom_site_aniso_U_33
_atom_site_aniso_U_12
_atom_site_aniso_U_13
_atom_site_aniso_U_23
S1 0.0505(3) 0.0638(4) 0.0380(3) 0.0021(2) 0.0137(2) 0.0010(2)
N1 0.0464(9) 0.0739(12) 0.0363(9) -0.0135(9) 0.0106(7) -0.0011(8)
N2 0.0411(9) 0.0593(10) 0.0409(9) -0.0015(8) 0.0106(7) -0.0020(8)
C1 0.0549(13) 0.0834(17) 0.0493(13) -0.0153(12) 0.0140(10) 0.0016(11)
C2 0.0590(14) 0.107(2) 0.0666(16) -0.0212(14) 0.0204(12) 0.0135(15)
C3 0.0516(13) 0.0867(18) 0.0803(18) -0.0229(13) 0.0061(13) 0.0110(15)
C4 0.0596(14) 0.0732(15) 0.0651(15) -0.0123(12) -0.0051(12) -0.0018(13)
C5 0.0524(12) 0.0609(13) 0.0494(12) -0.0030(10) 0.0099(10) 0.0017(10)
C6 0.0423(10) 0.0481(11) 0.0452(11) -0.0004(9) 0.0070(9) 0.0045(9)
C7 0.0436(10) 0.0479(10) 0.0377(10) 0.0018(9) 0.0107(8) 0.0007(8)
C8 0.0394(10) 0.0534(12) 0.0464(11) 0.0047(9) 0.0058(9) -0.0021(9)
C9 0.0436(12) 0.0858(17) 0.0659(15) -0.0044(11) 0.0073(11) -0.0067(13)
C10 0.0461(11) 0.0554(12) 0.0421(11) 0.0077(9) 0.0043(9) -0.0016(9)
C11 0.0628(14) 0.0874(17) 0.0439(12) 0.0107(13) 0.0007(11) -0.0065(12)

loop_
_atom_type_symbol
_atom_type_description
_atom_type_scat_dispersion_real
_atom_type_scat_dispersion_imag
_atom_type_scat_source
C C 0.0033 0.0016 'International Tables Vol C Tables 4.2.6.8 and 6.1.1.4'
H H 0.0000 0.0000 'International Tables Vol C Tables 4.2.6.8 and 6.1.1.4'
N N 0.0061 0.0033 'International Tables Vol C Tables 4.2.6.8 and 6.1.1.4'
S S 0.1246 0.1234 'International Tables Vol C Tables 4.2.6.8 and 6.1.1.4'

loop_
_geom_angle_atom_site_label_1
_geom_angle_atom_site_label_2
_geom_angle_atom_site_label_3
_geom_angle
C7 S1 C10 89.62(9)
C7 N1 C6 131.39(17)
C7 N1 H1A 114.3
C6 N1 H1A 114.3
C7 N2 C8 110.66(17)
C2 C1 C6 119.9(2)
C2 C1 H1 120.1
C6 C1 H1 120.1
C3 C2 C1 121.8(2)
C3 C2 H2 119.1
C1 C2 H2 119.1
C2 C3 C4 118.6(2)
C2 C3 H3 120.7
C4 C3 H3 120.7
C3 C4 C5 120.9(2)
C3 C4 H4 119.5
C5 C4 H4 119.5
C4 C5 C6 120.7(2)
C4 C5 H5 119.6
C6 C5 H5 119.6
C1 C6 C5 118.0(2)
C1 C6 N1 125.20(19)
C5 C6 N1 116.76(18)
N2 C7 N1 119.41(18)
N2 C7 S1 114.26(15)
N1 C7 S1 126.31(15)
C10 C8 N2 116.02(18)
C10 C8 C9 126.1(2)
N2 C8 C9 117.83(19)
C8 C9 H9A 109.5
C8 C9 H9B 109.5
H9A C9 H9B 109.5
C8 C9 H9C 109.5
H9A C9 H9C 109.5
H9B C9 H9C 109.5
C8 C10 C11 129.9(2)
C8 C10 S1 109.42(16)
C11 C10 S1 120.70(17)
C10 C11 H11A 109.5
C10 C11 H11B 109.5
H11A C11 H11B 109.5
C10 C11 H11C 109.5
H11A C11 H11C 109.5
H11B C11 H11C 109.5

loop_
_geom_bond_atom_site_label_1
_geom_bond_atom_site_label_2
_geom_bond_distance
_geom_bond_publ_flag
S1 C7 1.726(2) no
S1 C10 1.733(2) no
N1 C7 1.366(3) no
N1 C6 1.389(2) no
N1 H1A 0.8600 ?
N2 C7 1.305(2) ?
N2 C8 1.389(3) ?
C1 C2 1.380(3) no
C1 C6 1.383(3) ?
C1 H1 0.9300 ?
C2 C3 1.355(4) no
C2 H2 0.9300 ?
C3 C4 1.369(4) no
C3 H3 0.9300 ?
C4 C5 1.373(3) no
C4 H4 0.9300 ?
C5 C6 1.385(3) ?
C5 H5 0.9300 ?
C8 C10 1.341(3) ?
C8 C9 1.494(3) ?
C9 H9A 0.9600 ?
C9 H9B 0.9600 ?
C9 H9C 0.9600 ?
C10 C11 1.495(3) ?
C11 H11A 0.9600 ?
C11 H11B 0.9600 ?
C11 H11C 0.9600 ?

loop_
_geom_hbond_atom_site_label_D
_geom_hbond_atom_site_label_H
_geom_hbond_atom_site_label_A
_geom_hbond_site_symmetry_A
_geom_hbond_distance_DH
_geom_hbond_distance_HA
_geom_hbond_distance_DA
_geom_hbond_angle_DHA
_geom_hbond_publ_flag
C1 H1 S1 1_555 0.93 2.49 3.171(2) 130 no
N1 H1A N2 2_655 0.86 2.09 2.946(2) 173 yes

loop_
_geom_torsion_atom_site_label_1
_geom_torsion_atom_site_label_2
_geom_torsion_atom_site_label_3
_geom_torsion_atom_site_label_4
_geom_torsion
C6 C1 C2 C3 -1.3(4)
C1 C2 C3 C4 0.9(4)
C2 C3 C4 C5 -0.4(4)
C3 C4 C5 C6 0.3(4)
C2 C1 C6 C5 1.2(4)
C2 C1 C6 N1 -179.4(2)
C4 C5 C6 C1 -0.7(3)
C4 C5 C6 N1 179.8(2)
C7 N1 C6 C1 13.9(4)
C7 N1 C6 C5 -166.7(2)
C8 N2 C7 N1 177.38(18)
C8 N2 C7 S1 -1.2(2)
C6 N1 C7 N2 172.1(2)
C6 N1 C7 S1 -9.5(3)
C10 S1 C7 N2 0.90(16)
C10 S1 C7 N1 -177.56(19)
C7 N2 C8 C10 1.0(3)
C7 N2 C8 C9 -178.82(18)
N2 C8 C10 C11 -179.0(2)
C9 C8 C10 C11 0.7(4)
N2 C8 C10 S1 -0.3(2)
C9 C8 C10 S1 179.48(18)
C7 S1 C10 C8 -0.31(16)
C7 S1 C10 C11 178.57(18)

loop_
_cod_related_entry_id
_cod_related_entry_database
_cod_related_entry_code
1 ChemSpider 841401
